data_7130757
loop_
_publ_author_name
'Mathoni\`ere, Corine'
'Mitcov, Dmitri'
'Koumousi, Evangelia'
'Amorin-Rosario, Daniel'
'Dechambenoit, Pierre'
'Fatima Jafri, Sadaf'
'Sainctavit, Philippe'
'Cartier Dit Moulin, Christophe'
'Toupet, Loic'
'Trzop, Elzbieta'
'Collet, Eric'
'Arrio, Marie-Anne'
'Rogalev, Andrei'
'Wilhelm, Fabrice'
'Cl\'erac, Rodolphe'

_publ_section_title
;
 Metal-to-metal electron transfer in a cyanido-bridged
 {Fe<sub>2</sub>Co<sub>2</sub>} square complex followed by X-ray
 diffraction and absorption techniques.
;
_journal_issue 86
_journal_name_full 'Chemical communications (Cambridge, England)'
_journal_page_first 12098
_journal_page_last 12101
_journal_paper_doi 10.1039/d2cc04246k
_journal_volume 58
_journal_year 2022
_chemical_formula_moiety 'C42 H46 B Co Fe N13, C F3 O3 S, C3 H7 N O, 0.5(H2 O)'
_chemical_formula_sum 'C46 H54 B Co F3 Fe N14 O4.5 S'
_chemical_formula_weight 1089.68
_chemical_melting_point ?
_chemical_properties_physical Light-sensitive,Photo-sensitive
_space_group_crystal_system triclinic
_space_group_IT_number 2
_space_group_name_Hall '-P 1'
_space_group_name_H-M_alt 'P -1'
_atom_sites_solution_hydrogens mixed
_atom_sites_solution_primary dual
_atom_sites_solution_secondary difmap
_audit_creation_method
;
Olex2 1.2
(compiled 2018.05.29 svn.r3508 for OlexSys, GUI svn.r5506)
;
_audit_update_record
;
2022-06-29 deposited with the CCDC.	2022-09-22 downloaded from the CCDC.
;
_cell_angle_alpha 69.246(7)
_cell_angle_beta 89.144(7)
_cell_angle_gamma 72.923(7)
_cell_formula_units_Z 2
_cell_length_a 13.3992(11)
_cell_length_b 13.9160(9)
_cell_length_c 14.8696(12)
_cell_measurement_reflns_used 1937
_cell_measurement_temperature 80.0
_cell_measurement_theta_max 22.0810
_cell_measurement_theta_min 3.0760
_cell_volume 2466.1(4)
_computing_cell_refinement 'CrysAlisPro 1.171.41.95a (Rigaku OD, 2021)'
_computing_data_collection 'CrysAlisPro 1.171.33.5 (Oxford Diffraction Ltd., 2008)'
_computing_data_reduction 'CrysAlisPro 1.171.41.95a (Rigaku OD, 2021)'
_computing_molecular_graphics 'Olex2 (Dolomanov et al., 2009)'
_computing_publication_material 'Olex2 (Dolomanov et al., 2009)'
_computing_structure_refinement 'ShelXL (Sheldrick, 2015)'
_computing_structure_solution 'ShelXT (Sheldrick, 2015)'
_diffrn_ambient_temperature 80.0
_diffrn_detector 'CCD plate'
_diffrn_detector_area_resol_mean 16.1852
_diffrn_detector_type Sapphire3
_diffrn_measured_fraction_theta_full 0.999
_diffrn_measured_fraction_theta_max 0.999
_diffrn_measurement_details
;
List of Runs (angles in degrees, time in seconds):

  # Type    Start    End  Width  t~exp~   \w     \q     \k     \f   Frames
#--------------------------------------------------------------------------
  1  \w   -104.00 -32.00   1.00   60.00    --  -21.92 179.00-180.00   72
  2  \w    -48.00  51.00   1.00   60.00    --  -21.92  38.00-150.00   99
  3  \w    -24.00  16.00   1.00   60.00    --  -21.92 -88.00 164.00   40
  4  \w    -87.00   9.00   1.00   60.00    --  -21.92 -38.00  30.00   96
  5  \w    -83.00  11.00   1.00   60.00    --  -21.92 -77.00 -30.00   94
  6  \w     78.00 103.00   1.00   60.00    --   23.80 179.00-180.00   25
  7  \w   -104.00 -32.00   1.00   60.00    --  -21.92 179.00-180.00   72
;
_diffrn_measurement_device 'four-circle diffractometer'
_diffrn_measurement_device_type 'Xcalibur, Sapphire3'
_diffrn_measurement_method '\w scans'
_diffrn_orient_matrix_type 'CrysAlisPro convention (1999,Acta A55,543-557)'
_diffrn_orient_matrix_UB_11 -0.0167132000
_diffrn_orient_matrix_UB_12 0.0537339000
_diffrn_orient_matrix_UB_13 -0.0341503000
_diffrn_orient_matrix_UB_21 0.0350039000
_diffrn_orient_matrix_UB_22 -0.0159723000
_diffrn_orient_matrix_UB_23 -0.0320152000
_diffrn_orient_matrix_UB_31 -0.0399109000
_diffrn_orient_matrix_UB_32 -0.0118673000
_diffrn_orient_matrix_UB_33 -0.0209057000
_diffrn_radiation_monochromator graphite
_diffrn_radiation_probe x-ray
_diffrn_radiation_type MoK\a
_diffrn_radiation_wavelength 0.71073
_diffrn_reflns_av_R_equivalents 0.1235
_diffrn_reflns_av_unetI/netI 0.2378
_diffrn_reflns_Laue_measured_fraction_full 0.999
_diffrn_reflns_Laue_measured_fraction_max 0.999
_diffrn_reflns_limit_h_max 15
_diffrn_reflns_limit_h_min -15
_diffrn_reflns_limit_k_max 16
_diffrn_reflns_limit_k_min -16
_diffrn_reflns_limit_l_max 17
_diffrn_reflns_limit_l_min -17
_diffrn_reflns_number 19356
_diffrn_reflns_point_group_measured_fraction_full 0.999
_diffrn_reflns_point_group_measured_fraction_max 0.999
_diffrn_reflns_theta_full 24.998
_diffrn_reflns_theta_max 24.998
_diffrn_reflns_theta_min 2.798
_diffrn_source 'fine-focus sealed X-ray tube'
_diffrn_source_type 'Enhance (Mo) X-ray Source'
_exptl_absorpt_coefficient_mu 0.744
_exptl_absorpt_correction_T_max 0.982
_exptl_absorpt_correction_T_min 0.912
_exptl_absorpt_correction_type analytical
_exptl_absorpt_process_details
;
CrysAlisPro 1.171.41.95a (Rigaku Oxford Diffraction, 2021)
Analytical numeric absorption correction using a multifaceted crystal
model based on expressions derived by R.C. Clark & J.S. Reid.
(Clark, R. C. & Reid, J. S. (1995). Acta Cryst. A51, 887-897)
Empirical absorption correction using spherical harmonics,
implemented in SCALE3 ABSPACK scaling algorithm.
;
_exptl_crystal_colour red
_exptl_crystal_colour_primary red
_exptl_crystal_density_diffrn 1.467
_exptl_crystal_density_meas ?
_exptl_crystal_density_method none
_exptl_crystal_description prism
_exptl_crystal_F_000 1130
_exptl_crystal_preparation 'Magnetic properties'
_exptl_crystal_size_max 0.225
_exptl_crystal_size_mid 0.069
_exptl_crystal_size_min 0.027
_refine_diff_density_max 0.555
_refine_diff_density_min -0.497
_refine_diff_density_rms 0.107
_refine_ls_extinction_method none
_refine_ls_goodness_of_fit_ref 1.019
_refine_ls_hydrogen_treatment constr
_refine_ls_matrix_type full
_refine_ls_number_parameters 661
_refine_ls_number_reflns 8673
_refine_ls_number_restraints 54
_refine_ls_restrained_S_all 1.026
_refine_ls_R_factor_all 0.1961
_refine_ls_R_factor_gt 0.0843
_refine_ls_shift/su_max 0.000
_refine_ls_shift/su_mean 0.000
_refine_ls_structure_factor_coef Fsqd
_refine_ls_weighting_details 'w=1/[\s^2^(Fo^2^)+(0.0266P)^2^] where P=(Fo^2^+2Fc^2^)/3'
_refine_ls_weighting_scheme calc
_refine_ls_wR_factor_gt 0.1262
_refine_ls_wR_factor_ref 0.1785
_reflns_Friedel_coverage 0.000
_reflns_number_gt 3953
_reflns_number_total 8673
_reflns_threshold_expression 'I > 2\s(I)'
_cod_data_source_file d2cc04246k2.cif
_cod_data_source_block mebipy80Klight
_cod_depositor_comments
;
The following automatic conversions were performed:

data item '_chemical_melting_point' value 'not measured' was changed
to '?' -- the value is undefined or not given.

data item '_exptl_crystal_density_meas' value 'not measured' was
changed to '?' -- the value is perceived as not measured.

Automatic conversion script
Id: cif_fix_values 7556 2019-12-06 15:28:31Z antanas 

 Adding full bibliography for 7130756--7130758.cif.
;
_cod_original_formula_sum 'C46 H54 B Co F3 Fe N14 O4.50 S'
_cod_database_code 7130757
_shelx_shelxl_version_number 2017/1
_chemical_oxdiff_formula C46H53BCoF3FeN14O4.4S
_shelx_space_group_comment
;
The symmetry employed for this shelxl refinement is uniquely defined
by the following loop, which should always be used as a source of
symmetry information in preference to the above space-group names.
They are only intended as comments.
;
_reflns_odcompleteness_completeness 99.87
_reflns_odcompleteness_iscentric 1
_reflns_odcompleteness_theta 26.32
_olex2_refinement_description
;
1. Fixed Uiso
 At 1.2 times of:
  All B(H) groups, All C(H) groups
 At 1.5 times of:
  All C(H,H,H) groups, All O(H,H) groups
2. Uiso/Uaniso restraints and constraints
Uanis(O3) \\sim Ueq, Uanis(C39) \\sim Ueq, Uanis(C40) \\sim Ueq, Uanis(C42)
\\sim Ueq, Uanis(C36) \\sim Ueq, Uanis(C33) \\sim Ueq, Uanis(C34) \\sim Ueq,
Uanis(C32) \\sim Ueq, Uanis(C17) \\sim Ueq: with sigma of 0.005 and sigma for
terminal atoms of 0.01
3. Others
 Fixed Sof: O5(0.5) H5D(0.5) H5E(0.5)
4.a Riding coordinates:
 O5(H5D,H5E)
4.b Ternary CH refined with riding coordinates:
 B1(H1)
4.c Aromatic/amide H refined with riding coordinates:
 C3(H3), C8(H8), C13(H13), C19(H19), C20(H20), C22(H22), C26(H26), C28(H28),
 C29(H29), C31(H31), C32(H32), C34(H34), C38(H38), C40(H40), C41(H41), C43(H43)
4.d Idealised Me refined as rotating group:
 C1(H1A,H1B,H1C), C5(H5A,H5B,H5C), C6(H6A,H6B,H6C), C10(H10A,H10B,H10C),
 C11(H11A,H11B,H11C), C15(H15A,H15B,H15C), C24(H24A,H24B,H24C), C30(H30A,H30B,
 H30C), C36(H36A,H36B,H36C), C42(H42A,H42B,H42C), C44(H44A,H44B,H44C), C45(H45A,
 H45B,H45C)
;
_olex2_submission_special_instructions 'No special instructions were received'
_oxdiff_exptl_absorpt_empirical_details
;
Empirical correction (ABSPACK) includes:
- Absorption correction using spherical harmonics
- Frame scaling
;
_oxdiff_exptl_absorpt_empirical_full_max 1.071
_oxdiff_exptl_absorpt_empirical_full_min 0.881

loop_
_space_group_symop_operation_xyz
'x, y, z'
'-x, -y, -z'

loop_
_atom_site_label
_atom_site_type_symbol
_atom_site_fract_x
_atom_site_fract_y
_atom_site_fract_z
_atom_site_U_iso_or_equiv
_atom_site_adp_type
_atom_site_occupancy
_atom_site_site_symmetry_order
_atom_site_calc_flag
_atom_site_refinement_flags_posn
_atom_site_refinement_flags_adp
_atom_site_refinement_flags_occupancy
_atom_site_disorder_assembly
_atom_site_disorder_group
Co1 Co 0.73338(7) 0.38276(8) 0.39550(8) 0.0242(3) Uani 1 1 d . . . . .
Fe1 Fe 0.45647(8) 0.24504(9) 0.59410(9) 0.0237(3) Uani 1 1 d . . . . .
S1 S 0.02220(17) 0.18338(18) 0.15206(19) 0.0386(7) Uani 1 1 d . . . . .
F1 F -0.0714(4) 0.0389(4) 0.1758(4) 0.0659(19) Uani 1 1 d . . . . .
F2 F 0.0028(5) 0.0769(4) 0.0451(4) 0.0638(17) Uani 1 1 d . . . . .
F3 F -0.1424(4) 0.1864(5) 0.0573(5) 0.080(2) Uani 1 1 d . . . . .
O1 O 0.3702(5) 0.3214(5) 1.0575(5) 0.050(2) Uani 1 1 d . . . . .
O2 O 0.1198(4) 0.0989(4) 0.1889(5) 0.051(2) Uani 1 1 d . . . . .
O3 O 0.0278(5) 0.2734(5) 0.0677(5) 0.067(2) Uani 1 1 d . U . . .
O4 O -0.0418(4) 0.2105(4) 0.2230(5) 0.0460(18) Uani 1 1 d . . . . .
O5 O 0.6515(13) 0.5759(14) 0.7876(12) 0.118(7) Uani 0.5 1 d . . P . .
H5D H 0.674787 0.608793 0.733765 0.177 Uiso 0.5 1 d R . P . .
H5E H 0.685547 0.584253 0.834145 0.177 Uiso 0.5 1 d R . P . .
N1 N 0.3712(4) 0.1618(5) 0.6812(5) 0.0220(16) Uani 1 1 d . . . . .
N2 N 0.4258(4) 0.0629(5) 0.7483(5) 0.0278(18) Uani 1 1 d . . . . .
N3 N 0.5525(4) 0.2148(5) 0.7083(5) 0.0266(18) Uani 1 1 d . . . . .
N4 N 0.5832(5) 0.1100(5) 0.7777(5) 0.0284(18) Uani 1 1 d . . . . .
N5 N 0.5401(4) 0.1101(5) 0.5791(5) 0.0241(17) Uani 1 1 d . . . . .
N6 N 0.5806(5) 0.0190(5) 0.6611(5) 0.0271(18) Uani 1 1 d . . . . .
N7 N 0.3252(4) 0.4560(5) 0.6158(5) 0.0252(17) Uani 1 1 d . . . . .
N8 N 0.2962(5) 0.3351(5) 0.4154(5) 0.0327(19) Uani 1 1 d . . . . .
N9 N 0.5981(4) 0.3539(5) 0.4577(5) 0.0268(18) Uani 1 1 d . . . . .
N10 N 0.8065(4) 0.3325(5) 0.5370(5) 0.0261(18) Uani 1 1 d . . . . .
N11 N 0.8034(4) 0.2111(5) 0.4349(5) 0.0231(17) Uani 1 1 d . . . . .
N12 N 0.8628(5) 0.4117(5) 0.3201(5) 0.0281(18) Uani 1 1 d . . . . .
N13 N 0.6831(5) 0.4099(5) 0.2532(5) 0.0306(19) Uani 1 1 d . . . . .
N14 N 0.2999(5) 0.2880(5) 0.9379(6) 0.037(2) Uani 1 1 d . . . . .
C1 C 0.1813(5) 0.2726(6) 0.6291(6) 0.033(2) Uani 1 1 d . . . . .
H1A H 0.195357 0.337124 0.630976 0.049 Uiso 1 1 calc GR . . . .
H1B H 0.114303 0.268934 0.655021 0.049 Uiso 1 1 calc GR . . . .
H1C H 0.177857 0.276235 0.562092 0.049 Uiso 1 1 calc GR . . . .
C2 C 0.2679(5) 0.1735(6) 0.6890(6) 0.024(2) Uani 1 1 d . . . . .
C3 C 0.2583(6) 0.0798(6) 0.7586(6) 0.029(2) Uani 1 1 d . . . . .
H3 H 0.194502 0.065693 0.777769 0.035 Uiso 1 1 calc R . . . .
C4 C 0.3566(6) 0.0120(6) 0.7943(6) 0.031(2) Uani 1 1 d . . . . .
C5 C 0.3934(6) -0.1008(6) 0.8710(6) 0.040(3) Uani 1 1 d . . . . .
H5A H 0.442190 -0.149626 0.844764 0.060 Uiso 1 1 calc GR . . . .
H5B H 0.332770 -0.126430 0.890368 0.060 Uiso 1 1 calc GR . . . .
H5C H 0.428942 -0.099216 0.927316 0.060 Uiso 1 1 calc GR . . . .
C6 C 0.5813(6) 0.3901(5) 0.6928(6) 0.028(2) Uani 1 1 d . . . . .
H6A H 0.588249 0.405549 0.623752 0.043 Uiso 1 1 calc GR . . . .
H6B H 0.634084 0.410903 0.720032 0.043 Uiso 1 1 calc GR . . . .
H6C H 0.511027 0.431267 0.701123 0.043 Uiso 1 1 calc GR . . . .
C7 C 0.5975(5) 0.2714(6) 0.7440(6) 0.027(2) Uani 1 1 d . . . . .
C8 C 0.6573(6) 0.2053(6) 0.8315(6) 0.029(2) Uani 1 1 d . . . . .
H8 H 0.697474 0.225238 0.869958 0.035 Uiso 1 1 calc R . . . .
C9 C 0.6460(6) 0.1044(6) 0.8508(6) 0.030(2) Uani 1 1 d . . . . .
C10 C 0.6952(6) -0.0004(6) 0.9331(6) 0.037(2) Uani 1 1 d . . . . .
H10A H 0.640161 -0.029717 0.964544 0.055 Uiso 1 1 calc GR . . . .
H10B H 0.735348 0.012193 0.980058 0.055 Uiso 1 1 calc GR . . . .
H10C H 0.742210 -0.051961 0.908468 0.055 Uiso 1 1 calc GR . . . .
C11 C 0.5527(5) 0.1545(6) 0.3987(6) 0.028(2) Uani 1 1 d . . . . .
H11A H 0.480387 0.202752 0.387174 0.042 Uiso 1 1 calc GR . . . .
H11B H 0.561596 0.111146 0.357977 0.042 Uiso 1 1 calc GR . . . .
H11C H 0.601197 0.197555 0.382891 0.042 Uiso 1 1 calc GR . . . .
C12 C 0.5757(5) 0.0808(6) 0.5036(6) 0.026(2) Uani 1 1 d . . . . .
C13 C 0.6374(5) -0.0266(6) 0.5369(7) 0.026(2) Uani 1 1 d . . . . .
H13 H 0.671373 -0.066809 0.499009 0.031 Uiso 1 1 calc R . . . .
C14 C 0.6392(5) -0.0633(6) 0.6366(7) 0.028(2) Uani 1 1 d . . . . .
C15 C 0.6946(6) -0.1714(6) 0.7121(6) 0.032(2) Uani 1 1 d . . . . .
H15A H 0.751868 -0.165426 0.747889 0.048 Uiso 1 1 calc GR . . . .
H15B H 0.723227 -0.223630 0.680906 0.048 Uiso 1 1 calc GR . . . .
H15C H 0.644859 -0.195725 0.756757 0.048 Uiso 1 1 calc GR . . . .
C16 C 0.3736(5) 0.3768(6) 0.6078(6) 0.0212(19) Uani 1 1 d . . . . .
C17 C 0.3598(6) 0.2959(6) 0.4809(6) 0.025(2) Uani 1 1 d . U . . .
C18 C 0.5426(5) 0.3180(6) 0.5078(6) 0.0210(19) Uani 1 1 d . . . . .
C19 C 0.8132(5) 0.3954(6) 0.5846(7) 0.028(2) Uani 1 1 d . . . . .
H19 H 0.787267 0.471337 0.551073 0.033 Uiso 1 1 calc R . . . .
C20 C 0.8548(6) 0.3585(7) 0.6784(7) 0.034(2) Uani 1 1 d . . . . .
H20 H 0.860262 0.407504 0.707747 0.041 Uiso 1 1 calc R . . . .
C21 C 0.8890(6) 0.2478(7) 0.7298(6) 0.031(2) Uani 1 1 d . . . . .
C22 C 0.8792(6) 0.1800(6) 0.6834(7) 0.033(2) Uani 1 1 d . . . . .
H22 H 0.898251 0.104177 0.717627 0.039 Uiso 1 1 calc R . . . .
C23 C 0.8412(5) 0.2239(6) 0.5865(6) 0.025(2) Uani 1 1 d . . . . .
C24 C 0.9354(7) 0.2050(7) 0.8316(7) 0.044(3) Uani 1 1 d . . . . .
H24A H 0.928971 0.132744 0.864824 0.066 Uiso 1 1 calc GR . . . .
H24B H 0.898108 0.253163 0.864183 0.066 Uiso 1 1 calc GR . . . .
H24C H 1.009655 0.200880 0.832852 0.066 Uiso 1 1 calc GR . . . .
C25 C 0.8369(5) 0.1562(6) 0.5297(6) 0.023(2) Uani 1 1 d . . . . .
C26 C 0.8724(5) 0.0427(6) 0.5684(6) 0.027(2) Uani 1 1 d . . . . .
H26 H 0.893568 0.005004 0.635508 0.033 Uiso 1 1 calc R . . . .
C27 C 0.8760(5) -0.0136(6) 0.5068(7) 0.027(2) Uani 1 1 d . . . . .
C28 C 0.8442(5) 0.0442(6) 0.4105(6) 0.026(2) Uani 1 1 d . . . . .
H28 H 0.846782 0.007660 0.366859 0.031 Uiso 1 1 calc R . . . .
C29 C 0.8086(5) 0.1553(6) 0.3771(6) 0.024(2) Uani 1 1 d . . . . .
H29 H 0.786787 0.193956 0.310201 0.029 Uiso 1 1 calc R . . . .
C30 C 0.9131(6) -0.1363(6) 0.5497(7) 0.035(2) Uani 1 1 d . . . . .
H30A H 0.853819 -0.162493 0.573518 0.053 Uiso 1 1 calc GR . . . .
H30B H 0.967523 -0.161104 0.603292 0.053 Uiso 1 1 calc GR . . . .
H30C H 0.942022 -0.164471 0.499849 0.053 Uiso 1 1 calc GR . . . .
C31 C 0.9539(6) 0.4101(6) 0.3594(7) 0.033(2) Uani 1 1 d . . . . .
H31 H 0.962304 0.393906 0.427053 0.039 Uiso 1 1 calc R . . . .
C32 C 1.0347(6) 0.4307(6) 0.3062(7) 0.035(2) Uani 1 1 d . U . . .
H32 H 1.097425 0.428654 0.336806 0.041 Uiso 1 1 calc R . . . .
C33 C 1.0245(6) 0.4548(7) 0.2067(7) 0.042(3) Uani 1 1 d . U . . .
C34 C 0.9334(6) 0.4551(6) 0.1682(7) 0.039(2) Uani 1 1 d . U . . .
H34 H 0.923478 0.472325 0.100479 0.047 Uiso 1 1 calc R . . . .
C35 C 0.8540(6) 0.4311(6) 0.2245(7) 0.031(2) Uani 1 1 d . . . . .
C36 C 1.1116(7) 0.4795(7) 0.1459(8) 0.058(3) Uani 1 1 d . U . . .
H36A H 1.131037 0.431230 0.109667 0.087 Uiso 1 1 calc GR . . . .
H36B H 1.172632 0.468691 0.188039 0.087 Uiso 1 1 calc GR . . . .
H36C H 1.087507 0.554689 0.100693 0.087 Uiso 1 1 calc GR . . . .
C37 C 0.7578(6) 0.4198(6) 0.1884(7) 0.028(2) Uani 1 1 d . . . . .
C38 C 0.7431(7) 0.4160(6) 0.0988(7) 0.040(2) Uani 1 1 d . . . . .
H38 H 0.795165 0.425257 0.055300 0.048 Uiso 1 1 calc R . . . .
C39 C 0.6535(7) 0.3988(7) 0.0705(7) 0.046(3) Uani 1 1 d . U . . .
C40 C 0.5803(6) 0.3877(6) 0.1345(7) 0.035(2) Uani 1 1 d . U . . .
H40 H 0.518466 0.374575 0.118615 0.042 Uiso 1 1 calc R . . . .
C41 C 0.5965(6) 0.3958(6) 0.2234(7) 0.032(2) Uani 1 1 d . . . . .
H41 H 0.542765 0.390949 0.265668 0.038 Uiso 1 1 calc R . . . .
C42 C 0.6418(8) 0.3884(8) -0.0241(8) 0.068(3) Uani 1 1 d . U . . .
H42A H 0.696360 0.324252 -0.025403 0.102 Uiso 1 1 calc GR . . . .
H42B H 0.648684 0.452758 -0.075747 0.102 Uiso 1 1 calc GR . . . .
H42C H 0.572517 0.381180 -0.033727 0.102 Uiso 1 1 calc GR . . . .
C43 C 0.3014(7) 0.3013(6) 1.0209(7) 0.038(3) Uani 1 1 d . . . . .
H43 H 0.242660 0.294739 1.056397 0.046 Uiso 1 1 calc R . . . .
C44 C 0.3879(6) 0.2932(7) 0.8818(7) 0.055(3) Uani 1 1 d . . . . .
H44A H 0.441209 0.306561 0.916071 0.083 Uiso 1 1 calc GR . . . .
H44B H 0.364535 0.351980 0.818830 0.083 Uiso 1 1 calc GR . . . .
H44C H 0.417859 0.224568 0.872442 0.083 Uiso 1 1 calc GR . . . .
C45 C 0.2150(6) 0.2656(7) 0.9000(7) 0.041(3) Uani 1 1 d . . . . .
H45A H 0.163016 0.257994 0.946979 0.062 Uiso 1 1 calc GR . . . .
H45B H 0.242033 0.198394 0.887678 0.062 Uiso 1 1 calc GR . . . .
H45C H 0.181968 0.325171 0.839499 0.062 Uiso 1 1 calc GR . . . .
C46 C -0.0512(7) 0.1233(7) 0.1069(7) 0.044(3) Uani 1 1 d . . . . .
B1 B 0.5462(7) 0.0248(7) 0.7576(7) 0.028(3) Uani 1 1 d . . . . .
H1 H 0.574647 -0.047300 0.810844 0.034 Uiso 1 1 calc R . . . .

loop_
_atom_site_aniso_label
_atom_site_aniso_U_11
_atom_site_aniso_U_22
_atom_site_aniso_U_33
_atom_site_aniso_U_23
_atom_site_aniso_U_13
_atom_site_aniso_U_12
Co1 0.0236(6) 0.0150(6) 0.0298(8) -0.0032(5) 0.0048(5) -0.0061(4)
Fe1 0.0225(6) 0.0159(7) 0.0302(8) -0.0050(6) 0.0054(5) -0.0067(5)
S1 0.0403(14) 0.0274(14) 0.0464(18) -0.0086(12) 0.0141(12) -0.0147(10)
F1 0.062(4) 0.060(4) 0.089(5) -0.025(4) 0.012(3) -0.042(3)
F2 0.100(4) 0.048(4) 0.036(4) -0.015(3) -0.001(4) -0.013(3)
F3 0.054(4) 0.076(4) 0.087(6) -0.023(4) -0.023(4) 0.004(3)
O1 0.057(4) 0.042(4) 0.050(5) -0.008(4) -0.003(4) -0.022(3)
O2 0.025(3) 0.048(4) 0.071(6) -0.022(4) 0.003(3) 0.000(3)
O3 0.102(5) 0.041(4) 0.058(5) -0.008(4) 0.040(4) -0.035(3)
O4 0.048(4) 0.038(4) 0.046(5) -0.011(3) 0.024(3) -0.010(3)
O5 0.154(16) 0.150(17) 0.060(14) -0.025(12) 0.018(12) -0.078(14)
N1 0.031(4) 0.014(4) 0.021(4) -0.005(3) 0.007(3) -0.009(3)
N2 0.029(4) 0.013(4) 0.036(5) -0.004(3) 0.013(3) -0.006(3)
N3 0.024(4) 0.010(4) 0.037(5) -0.002(3) 0.003(3) 0.000(3)
N4 0.032(4) 0.018(4) 0.031(5) -0.005(3) -0.001(3) -0.006(3)
N5 0.026(4) 0.020(4) 0.025(5) -0.007(4) 0.008(3) -0.006(3)
N6 0.031(4) 0.016(4) 0.032(5) -0.007(4) 0.002(3) -0.008(3)
N7 0.021(3) 0.016(4) 0.030(5) -0.006(3) 0.005(3) 0.002(3)
N8 0.030(4) 0.024(4) 0.047(6) -0.019(4) 0.004(4) -0.005(3)
N9 0.024(4) 0.015(4) 0.039(5) -0.008(3) 0.013(3) -0.007(3)
N10 0.028(4) 0.014(4) 0.037(5) -0.009(4) 0.012(3) -0.009(3)
N11 0.018(3) 0.018(4) 0.032(5) -0.008(4) 0.010(3) -0.006(3)
N12 0.028(4) 0.013(4) 0.035(5) -0.003(4) 0.006(4) -0.002(3)
N13 0.036(4) 0.011(4) 0.031(5) 0.004(3) -0.003(4) -0.001(3)
N14 0.041(5) 0.027(5) 0.024(5) 0.008(4) 0.000(4) -0.004(3)
C1 0.030(5) 0.035(5) 0.042(7) -0.019(5) 0.008(4) -0.017(4)
C2 0.026(4) 0.015(4) 0.029(6) -0.005(4) 0.013(4) -0.006(3)
C3 0.031(5) 0.021(5) 0.041(6) -0.011(4) 0.014(4) -0.016(4)
C4 0.049(5) 0.013(5) 0.036(6) -0.013(4) 0.010(5) -0.012(4)
C5 0.062(6) 0.019(5) 0.034(7) -0.001(5) 0.023(5) -0.016(4)
C6 0.033(5) 0.015(5) 0.037(6) -0.008(4) 0.007(4) -0.009(3)
C7 0.025(4) 0.017(5) 0.033(6) -0.004(4) 0.001(4) -0.002(4)
C8 0.031(5) 0.029(5) 0.037(6) -0.022(5) 0.012(4) -0.011(4)
C9 0.022(4) 0.029(5) 0.034(6) -0.013(4) -0.003(4) 0.001(4)
C10 0.052(5) 0.029(5) 0.013(5) -0.001(4) 0.004(4) 0.002(4)
C11 0.014(4) 0.027(5) 0.040(6) -0.009(4) 0.003(4) -0.007(3)
C12 0.024(4) 0.023(5) 0.032(6) -0.006(4) 0.003(4) -0.014(4)
C13 0.017(4) 0.015(5) 0.042(7) -0.009(4) 0.009(4) -0.001(3)
C14 0.019(4) 0.020(5) 0.045(7) -0.013(5) 0.008(4) -0.003(3)
C15 0.044(5) 0.017(5) 0.036(6) -0.015(4) 0.008(4) -0.005(4)
C16 0.022(4) 0.025(5) 0.022(5) -0.012(4) 0.004(4) -0.009(4)
C17 0.027(4) 0.016(4) 0.032(4) -0.011(3) 0.004(3) -0.004(3)
C18 0.026(4) 0.018(5) 0.018(5) -0.010(4) 0.000(4) 0.000(3)
C19 0.026(4) 0.010(5) 0.039(7) -0.001(4) 0.003(4) -0.004(3)
C20 0.037(5) 0.028(6) 0.035(6) -0.006(5) -0.001(5) -0.015(4)
C21 0.023(4) 0.030(6) 0.027(6) 0.004(5) -0.005(4) -0.007(4)
C22 0.043(5) 0.015(5) 0.033(6) 0.001(4) 0.003(4) -0.010(4)
C23 0.019(4) 0.021(5) 0.025(6) 0.002(4) 0.001(4) -0.001(3)
C24 0.063(6) 0.029(6) 0.039(7) -0.011(5) -0.003(5) -0.014(5)
C25 0.018(4) 0.025(5) 0.024(6) -0.002(4) 0.003(4) -0.011(3)
C26 0.026(4) 0.018(5) 0.029(6) -0.004(4) 0.004(4) -0.001(3)
C27 0.017(4) 0.020(5) 0.047(7) -0.014(5) 0.010(4) -0.007(3)
C28 0.029(4) 0.014(5) 0.032(6) -0.007(4) 0.003(4) -0.006(3)
C29 0.021(4) 0.022(5) 0.029(6) -0.008(4) 0.010(4) -0.010(3)
C30 0.037(5) 0.015(5) 0.053(7) -0.009(5) 0.001(5) -0.010(4)
C31 0.030(5) 0.017(5) 0.050(7) -0.010(4) 0.009(4) -0.010(4)
C32 0.033(4) 0.026(4) 0.043(5) -0.007(3) 0.010(3) -0.014(3)
C33 0.043(4) 0.033(4) 0.051(5) -0.014(3) 0.019(4) -0.018(3)
C34 0.051(4) 0.024(4) 0.042(5) -0.011(3) 0.014(3) -0.012(3)
C35 0.033(5) 0.013(5) 0.046(7) -0.010(5) 0.016(5) -0.007(4)
C36 0.074(6) 0.051(6) 0.072(7) -0.035(5) 0.047(5) -0.039(5)
C37 0.039(5) 0.012(5) 0.027(6) -0.005(4) 0.008(4) -0.001(4)
C38 0.060(6) 0.023(5) 0.024(6) -0.005(5) 0.007(5) 0.002(4)
C39 0.052(4) 0.040(4) 0.041(5) -0.021(4) -0.007(4) 0.002(3)
C40 0.037(4) 0.028(4) 0.034(4) -0.014(3) -0.008(3) 0.003(3)
C41 0.026(5) 0.018(5) 0.041(7) -0.011(4) -0.003(4) 0.006(4)
C42 0.080(6) 0.061(6) 0.053(7) -0.039(5) -0.011(5) 0.015(5)
C43 0.050(6) 0.019(5) 0.040(7) -0.003(5) 0.009(5) -0.012(4)
C44 0.049(6) 0.043(6) 0.055(8) -0.007(6) 0.026(5) -0.003(5)
C45 0.057(6) 0.026(5) 0.036(7) -0.007(5) -0.004(5) -0.010(4)
C46 0.044(6) 0.029(6) 0.026(7) 0.018(5) -0.001(5) -0.001(4)
B1 0.033(5) 0.011(5) 0.024(7) 0.006(5) 0.004(5) 0.001(4)

loop_
_atom_type_symbol
_atom_type_description
_atom_type_scat_dispersion_real
_atom_type_scat_dispersion_imag
_atom_type_scat_source
C C 0.0033 0.0016 'International Tables Vol C Tables 4.2.6.8 and 6.1.1.4'
H H 0.0000 0.0000 'International Tables Vol C Tables 4.2.6.8 and 6.1.1.4'
B B 0.0013 0.0007 'International Tables Vol C Tables 4.2.6.8 and 6.1.1.4'
Co Co 0.3494 0.9721 'International Tables Vol C Tables 4.2.6.8 and 6.1.1.4'
F F 0.0171 0.0103 'International Tables Vol C Tables 4.2.6.8 and 6.1.1.4'
Fe Fe 0.3463 0.8444 'International Tables Vol C Tables 4.2.6.8 and 6.1.1.4'
N N 0.0061 0.0033 'International Tables Vol C Tables 4.2.6.8 and 6.1.1.4'
O O 0.0106 0.0060 'International Tables Vol C Tables 4.2.6.8 and 6.1.1.4'
S S 0.1246 0.1234 'International Tables Vol C Tables 4.2.6.8 and 6.1.1.4'

loop_
_exptl_crystal_face_index_h
_exptl_crystal_face_index_k
_exptl_crystal_face_index_l
_exptl_crystal_face_perp_dist
-16 -12 -11 0.0585
15 -1 8 0.0416
16 11 11 0.0616
3 -17 -2 0.1004
18 0 -2 0.0272
-18 0 2 0.0002
1 -15 -17 0.0815
-4 0 19 0.0332
4 0 -19 0.0332
-11 1 -14 0.0087

loop_
_geom_angle_atom_site_label_1
_geom_angle_atom_site_label_2
_geom_angle_atom_site_label_3
_geom_angle
_geom_angle_site_symmetry_1
_geom_angle_site_symmetry_3
_geom_angle_publ_flag
N7 Co1 N9 89.8(2) 2_666 . ?
N7 Co1 N10 92.5(3) 2_666 . ?
N7 Co1 N11 169.1(3) 2_666 . ?
N7 Co1 N12 91.6(2) 2_666 . ?
N7 Co1 N13 96.3(2) 2_666 . ?
N9 Co1 N10 88.3(2) . . ?
N9 Co1 N11 88.8(2) . . ?
N9 Co1 N12 174.2(3) . . ?
N10 Co1 N11 76.6(3) . . ?
N12 Co1 N10 97.2(3) . . ?
N12 Co1 N11 90.8(2) . . ?
N13 Co1 N9 97.0(3) . . ?
N13 Co1 N10 169.8(3) . . ?
N13 Co1 N11 94.6(3) . . ?
N13 Co1 N12 77.3(3) . . ?
N3 Fe1 N1 89.6(3) . . ?
N5 Fe1 N1 88.4(3) . . ?
N5 Fe1 N3 91.0(3) . . ?
C16 Fe1 N1 91.4(3) . . ?
C16 Fe1 N3 89.6(3) . . ?
C16 Fe1 N5 179.3(3) . . ?
C16 Fe1 C18 91.9(3) . . ?
C17 Fe1 N1 94.4(3) . . ?
C17 Fe1 N3 171.7(3) . . ?
C17 Fe1 N5 96.3(3) . . ?
C17 Fe1 C16 83.0(3) . . ?
C17 Fe1 C18 85.3(3) . . ?
C18 Fe1 N1 176.5(3) . . ?
C18 Fe1 N3 91.1(3) . . ?
C18 Fe1 N5 88.2(3) . . ?
O2 S1 O3 114.7(4) . . ?
O2 S1 O4 115.9(4) . . ?
O2 S1 C46 102.9(4) . . ?
O3 S1 C46 103.1(4) . . ?
O4 S1 O3 115.9(4) . . ?
O4 S1 C46 101.4(4) . . ?
H5D O5 H5E 105.6 . . ?
N2 N1 Fe1 116.4(4) . . ?
C2 N1 Fe1 136.4(5) . . ?
C2 N1 N2 107.0(5) . . ?
N1 N2 B1 120.0(6) . . ?
C4 N2 N1 109.1(6) . . ?
C4 N2 B1 130.8(6) . . ?
N4 N3 Fe1 117.7(5) . . ?
C7 N3 Fe1 137.3(5) . . ?
C7 N3 N4 104.9(6) . . ?
N3 N4 B1 117.7(6) . . ?
C9 N4 N3 109.9(6) . . ?
C9 N4 B1 132.3(7) . . ?
N6 N5 Fe1 118.7(6) . . ?
C12 N5 Fe1 135.5(5) . . ?
C12 N5 N6 105.6(6) . . ?
N5 N6 B1 117.6(7) . . ?
C14 N6 N5 110.1(8) . . ?
C14 N6 B1 132.1(7) . . ?
C16 N7 Co1 163.8(6) . 2_666 ?
C18 N9 Co1 163.3(6) . . ?
C19 N10 Co1 126.8(5) . . ?
C19 N10 C23 117.2(8) . . ?
C23 N10 Co1 115.6(6) . . ?
C25 N11 Co1 114.8(6) . . ?
C29 N11 Co1 126.4(6) . . ?
C29 N11 C25 118.6(7) . . ?
C31 N12 Co1 125.9(6) . . ?
C35 N12 Co1 116.6(5) . . ?
C35 N12 C31 117.5(7) . . ?
C37 N13 Co1 115.4(5) . . ?
C41 N13 Co1 126.9(6) . . ?
C41 N13 C37 116.1(8) . . ?
C43 N14 C44 119.4(8) . . ?
C43 N14 C45 123.3(8) . . ?
C45 N14 C44 117.2(9) . . ?
H1A C1 H1B 109.5 . . ?
H1A C1 H1C 109.5 . . ?
H1B C1 H1C 109.5 . . ?
C2 C1 H1A 109.5 . . ?
C2 C1 H1B 109.5 . . ?
C2 C1 H1C 109.5 . . ?
N1 C2 C1 123.8(6) . . ?
N1 C2 C3 108.4(6) . . ?
C3 C2 C1 127.7(6) . . ?
C2 C3 H3 126.2 . . ?
C4 C3 C2 107.6(7) . . ?
C4 C3 H3 126.2 . . ?
N2 C4 C5 121.6(7) . . ?
C3 C4 N2 107.7(7) . . ?
C3 C4 C5 130.6(7) . . ?
C4 C5 H5A 109.5 . . ?
C4 C5 H5B 109.5 . . ?
C4 C5 H5C 109.5 . . ?
H5A C5 H5B 109.5 . . ?
H5A C5 H5C 109.5 . . ?
H5B C5 H5C 109.5 . . ?
H6A C6 H6B 109.5 . . ?
H6A C6 H6C 109.5 . . ?
H6B C6 H6C 109.5 . . ?
C7 C6 H6A 109.5 . . ?
C7 C6 H6B 109.5 . . ?
C7 C6 H6C 109.5 . . ?
N3 C7 C6 122.5(7) . . ?
N3 C7 C8 111.1(6) . . ?
C8 C7 C6 126.4(7) . . ?
C7 C8 H8 127.3 . . ?
C9 C8 C7 105.4(7) . . ?
C9 C8 H8 127.3 . . ?
N4 C9 C8 108.6(7) . . ?
N4 C9 C10 121.4(7) . . ?
C8 C9 C10 129.9(8) . . ?
C9 C10 H10A 109.5 . . ?
C9 C10 H10B 109.5 . . ?
C9 C10 H10C 109.5 . . ?
H10A C10 H10B 109.5 . . ?
H10A C10 H10C 109.5 . . ?
H10B C10 H10C 109.5 . . ?
H11A C11 H11B 109.5 . . ?
H11A C11 H11C 109.5 . . ?
H11B C11 H11C 109.5 . . ?
C12 C11 H11A 109.5 . . ?
C12 C11 H11B 109.5 . . ?
C12 C11 H11C 109.5 . . ?
N5 C12 C11 125.0(7) . . ?
N5 C12 C13 110.3(7) . . ?
C13 C12 C11 124.7(9) . . ?
C12 C13 H13 127.1 . . ?
C14 C13 C12 105.9(8) . . ?
C14 C13 H13 127.1 . . ?
N6 C14 C13 108.1(7) . . ?
N6 C14 C15 121.2(9) . . ?
C13 C14 C15 130.6(8) . . ?
C14 C15 H15A 109.5 . . ?
C14 C15 H15B 109.5 . . ?
C14 C15 H15C 109.5 . . ?
H15A C15 H15B 109.5 . . ?
H15A C15 H15C 109.5 . . ?
H15B C15 H15C 109.5 . . ?
N7 C16 Fe1 179.1(7) . . ?
N8 C17 Fe1 173.2(7) . . ?
N9 C18 Fe1 175.0(7) . . ?
N10 C19 H19 117.7 . . ?
N10 C19 C20 124.5(7) . . ?
C20 C19 H19 117.7 . . ?
C19 C20 H20 120.7 . . ?
C19 C20 C21 118.5(9) . . ?
C21 C20 H20 120.7 . . ?
C20 C21 C24 119.9(9) . . ?
C22 C21 C20 118.3(8) . . ?
C22 C21 C24 121.8(7) . . ?
C21 C22 H22 120.3 . . ?
C21 C22 C23 119.4(7) . . ?
C23 C22 H22 120.3 . . ?
N10 C23 C22 121.8(8) . . ?
N10 C23 C25 115.7(7) . . ?
C22 C23 C25 122.5(7) . . ?
C21 C24 H24A 109.5 . . ?
C21 C24 H24B 109.5 . . ?
C21 C24 H24C 109.5 . . ?
H24A C24 H24B 109.5 . . ?
H24A C24 H24C 109.5 . . ?
H24B C24 H24C 109.5 . . ?
N11 C25 C23 115.2(7) . . ?
N11 C25 C26 121.3(8) . . ?
C26 C25 C23 123.3(8) . . ?
C25 C26 H26 120.5 . . ?
C27 C26 C25 119.0(8) . . ?
C27 C26 H26 120.5 . . ?
C26 C27 C30 118.6(8) . . ?
C28 C27 C26 118.5(7) . . ?
C28 C27 C30 122.9(8) . . ?
C27 C28 H28 120.1 . . ?
C27 C28 C29 119.8(8) . . ?
C29 C28 H28 120.1 . . ?
N11 C29 C28 122.8(8) . . ?
N11 C29 H29 118.6 . . ?
C28 C29 H29 118.6 . . ?
C27 C30 H30A 109.5 . . ?
C27 C30 H30B 109.5 . . ?
C27 C30 H30C 109.5 . . ?
H30A C30 H30B 109.5 . . ?
H30A C30 H30C 109.5 . . ?
H30B C30 H30C 109.5 . . ?
N12 C31 H31 118.5 . . ?
N12 C31 C32 123.0(9) . . ?
C32 C31 H31 118.5 . . ?
C31 C32 H32 120.2 . . ?
C31 C32 C33 119.7(8) . . ?
C33 C32 H32 120.2 . . ?
C32 C33 C36 120.8(8) . . ?
C34 C33 C32 116.9(8) . . ?
C34 C33 C36 122.3(10) . . ?
C33 C34 H34 119.0 . . ?
C33 C34 C35 122.1(9) . . ?
C35 C34 H34 119.0 . . ?
N12 C35 C34 120.8(8) . . ?
N12 C35 C37 114.7(7) . . ?
C34 C35 C37 124.5(9) . . ?
C33 C36 H36A 109.5 . . ?
C33 C36 H36B 109.5 . . ?
C33 C36 H36C 109.5 . . ?
H36A C36 H36B 109.5 . . ?
H36A C36 H36C 109.5 . . ?
H36B C36 H36C 109.5 . . ?
N13 C37 C35 114.9(8) . . ?
C38 C37 N13 121.5(8) . . ?
C38 C37 C35 123.6(8) . . ?
C37 C38 H38 119.4 . . ?
C37 C38 C39 121.3(9) . . ?
C39 C38 H38 119.4 . . ?
C38 C39 C42 120.5(10) . . ?
C40 C39 C38 117.4(10) . . ?
C40 C39 C42 122.1(9) . . ?
C39 C40 H40 120.2 . . ?
C39 C40 C41 119.7(8) . . ?
C41 C40 H40 120.2 . . ?
N13 C41 C40 124.1(8) . . ?
N13 C41 H41 118.0 . . ?
C40 C41 H41 118.0 . . ?
C39 C42 H42A 109.5 . . ?
C39 C42 H42B 109.5 . . ?
C39 C42 H42C 109.5 . . ?
H42A C42 H42B 109.5 . . ?
H42A C42 H42C 109.5 . . ?
H42B C42 H42C 109.5 . . ?
O1 C43 N14 127.1(9) . . ?
O1 C43 H43 116.4 . . ?
N14 C43 H43 116.4 . . ?
N14 C44 H44A 109.5 . . ?
N14 C44 H44B 109.5 . . ?
N14 C44 H44C 109.5 . . ?
H44A C44 H44B 109.5 . . ?
H44A C44 H44C 109.5 . . ?
H44B C44 H44C 109.5 . . ?
N14 C45 H45A 109.5 . . ?
N14 C45 H45B 109.5 . . ?
N14 C45 H45C 109.5 . . ?
H45A C45 H45B 109.5 . . ?
H45A C45 H45C 109.5 . . ?
H45B C45 H45C 109.5 . . ?
F1 C46 S1 113.3(7) . . ?
F1 C46 F2 102.9(8) . . ?
F2 C46 S1 111.7(6) . . ?
F3 C46 S1 116.9(7) . . ?
F3 C46 F1 106.0(7) . . ?
F3 C46 F2 104.8(8) . . ?
N2 B1 H1 110.8 . . ?
N4 B1 N2 107.5(7) . . ?
N4 B1 H1 110.8 . . ?
N6 B1 N2 107.7(7) . . ?
N6 B1 N4 109.2(6) . . ?
N6 B1 H1 110.8 . . ?

loop_
_geom_bond_atom_site_label_1
_geom_bond_atom_site_label_2
_geom_bond_distance
_geom_bond_site_symmetry_2
_geom_bond_publ_flag
Co1 N7 2.094(7) 2_666 ?
Co1 N9 2.101(6) . ?
Co1 N10 2.120(7) . ?
Co1 N11 2.154(6) . ?
Co1 N12 2.112(6) . ?
Co1 N13 2.098(7) . ?
Fe1 N1 1.999(6) . ?
Fe1 N3 1.989(7) . ?
Fe1 N5 1.971(7) . ?
Fe1 C16 1.923(8) . ?
Fe1 C17 1.922(8) . ?
Fe1 C18 1.931(8) . ?
S1 O2 1.434(5) . ?
S1 O3 1.445(6) . ?
S1 O4 1.434(7) . ?
S1 C46 1.737(10) . ?
F1 C46 1.353(9) . ?
F2 C46 1.381(12) . ?
F3 C46 1.321(9) . ?
O1 C43 1.224(9) . ?
O5 H5D 0.8744 . ?
O5 H5E 0.8930 . ?
N1 N2 1.372(7) . ?
N1 C2 1.353(8) . ?
N2 C4 1.360(9) . ?
N2 B1 1.535(10) . ?
N3 N4 1.398(8) . ?
N3 C7 1.360(9) . ?
N4 C9 1.349(10) . ?
N4 B1 1.531(11) . ?
N5 N6 1.381(8) . ?
N5 C12 1.360(11) . ?
N6 C14 1.349(10) . ?
N6 B1 1.523(12) . ?
N7 C16 1.149(9) . ?
N8 C17 1.161(9) . ?
N9 C18 1.139(9) . ?
N10 C19 1.327(10) . ?
N10 C23 1.360(9) . ?
N11 C25 1.351(9) . ?
N11 C29 1.336(10) . ?
N12 C31 1.352(9) . ?
N12 C35 1.350(11) . ?
N13 C37 1.382(10) . ?
N13 C41 1.338(9) . ?
N14 C43 1.313(12) . ?
N14 C44 1.438(10) . ?
N14 C45 1.435(9) . ?
C1 H1A 0.9800 . ?
C1 H1B 0.9800 . ?
C1 H1C 0.9800 . ?
C1 C2 1.504(9) . ?
C2 C3 1.388(9) . ?
C3 H3 0.9500 . ?
C3 C4 1.358(10) . ?
C4 C5 1.517(10) . ?
C5 H5A 0.9800 . ?
C5 H5B 0.9800 . ?
C5 H5C 0.9800 . ?
C6 H6A 0.9800 . ?
C6 H6B 0.9800 . ?
C6 H6C 0.9800 . ?
C6 C7 1.503(9) . ?
C7 C8 1.390(10) . ?
C8 H8 0.9500 . ?
C8 C9 1.385(10) . ?
C9 C10 1.501(10) . ?
C10 H10A 0.9800 . ?
C10 H10B 0.9800 . ?
C10 H10C 0.9800 . ?
C11 H11A 0.9800 . ?
C11 H11B 0.9800 . ?
C11 H11C 0.9800 . ?
C11 C12 1.508(10) . ?
C12 C13 1.388(10) . ?
C13 H13 0.9500 . ?
C13 C14 1.384(12) . ?
C14 C15 1.499(10) . ?
C15 H15A 0.9800 . ?
C15 H15B 0.9800 . ?
C15 H15C 0.9800 . ?
C19 H19 0.9500 . ?
C19 C20 1.367(11) . ?
C20 H20 0.9500 . ?
C20 C21 1.389(10) . ?
C21 C22 1.386(12) . ?
C21 C24 1.484(11) . ?
C22 H22 0.9500 . ?
C22 C23 1.388(11) . ?
C23 C25 1.484(12) . ?
C24 H24A 0.9800 . ?
C24 H24B 0.9800 . ?
C24 H24C 0.9800 . ?
C25 C26 1.404(10) . ?
C26 H26 0.9500 . ?
C26 C27 1.392(12) . ?
C27 C28 1.372(11) . ?
C27 C30 1.519(10) . ?
C28 H28 0.9500 . ?
C28 C29 1.376(10) . ?
C29 H29 0.9500 . ?
C30 H30A 0.9800 . ?
C30 H30B 0.9800 . ?
C30 H30C 0.9800 . ?
C31 H31 0.9500 . ?
C31 C32 1.370(10) . ?
C32 H32 0.9500 . ?
C32 C33 1.395(13) . ?
C33 C34 1.354(11) . ?
C33 C36 1.510(11) . ?
C34 H34 0.9500 . ?
C34 C35 1.389(11) . ?
C35 C37 1.474(11) . ?
C36 H36A 0.9800 . ?
C36 H36B 0.9800 . ?
C36 H36C 0.9800 . ?
C37 C38 1.371(12) . ?
C38 H38 0.9500 . ?
C38 C39 1.390(11) . ?
C39 C40 1.359(12) . ?
C39 C42 1.480(13) . ?
C40 H40 0.9500 . ?
C40 C41 1.391(12) . ?
C41 H41 0.9500 . ?
C42 H42A 0.9800 . ?
C42 H42B 0.9800 . ?
C42 H42C 0.9800 . ?
C43 H43 0.9500 . ?
C44 H44A 0.9800 . ?
C44 H44B 0.9800 . ?
C44 H44C 0.9800 . ?
C45 H45A 0.9800 . ?
C45 H45B 0.9800 . ?
C45 H45C 0.9800 . ?
B1 H1 1.0000 . ?

loop_
_geom_hbond_atom_site_label_D
_geom_hbond_atom_site_label_H
_geom_hbond_atom_site_label_A
_geom_hbond_distance_DH
_geom_hbond_distance_HA
_geom_hbond_distance_DA
_geom_hbond_angle_DHA
_geom_hbond_site_symmetry_A
_geom_hbond_publ_flag
O5 H5D N8 0.87 2.15 2.988(18) 161.8 2_666 yes

loop_
_geom_torsion_atom_site_label_1
_geom_torsion_atom_site_label_2
_geom_torsion_atom_site_label_3
_geom_torsion_atom_site_label_4
_geom_torsion
_geom_torsion_site_symmetry_1
_geom_torsion_site_symmetry_2
_geom_torsion_site_symmetry_3
_geom_torsion_site_symmetry_4
_geom_torsion_publ_flag
Co1 N10 C19 C20 175.2(6) . . . . ?
Co1 N10 C23 C22 -172.2(6) . . . . ?
Co1 N10 C23 C25 8.5(8) . . . . ?
Co1 N11 C25 C23 -12.5(8) . . . . ?
Co1 N11 C25 C26 172.1(5) . . . . ?
Co1 N11 C29 C28 -172.6(5) . . . . ?
Co1 N12 C31 C32 -179.3(6) . . . . ?
Co1 N12 C35 C34 177.5(6) . . . . ?
Co1 N12 C35 C37 -5.0(9) . . . . ?
Co1 N13 C37 C35 -11.4(8) . . . . ?
Co1 N13 C37 C38 166.8(6) . . . . ?
Co1 N13 C41 C40 -162.6(6) . . . . ?
Fe1 N1 N2 C4 -173.5(6) . . . . ?
Fe1 N1 N2 B1 3.6(10) . . . . ?
Fe1 N1 C2 C1 -6.3(14) . . . . ?
Fe1 N1 C2 C3 172.6(6) . . . . ?
Fe1 N3 N4 C9 -178.6(5) . . . . ?
Fe1 N3 N4 B1 3.7(9) . . . . ?
Fe1 N3 C7 C6 -1.4(13) . . . . ?
Fe1 N3 C7 C8 178.2(6) . . . . ?
Fe1 N5 N6 C14 -177.1(5) . . . . ?
Fe1 N5 N6 B1 7.8(8) . . . . ?
Fe1 N5 C12 C11 -2.7(11) . . . . ?
Fe1 N5 C12 C13 176.6(5) . . . . ?
O2 S1 C46 F1 63.9(8) . . . . ?
O2 S1 C46 F2 -51.7(6) . . . . ?
O2 S1 C46 F3 -172.3(7) . . . . ?
O3 S1 C46 F1 -176.5(7) . . . . ?
O3 S1 C46 F2 67.9(6) . . . . ?
O3 S1 C46 F3 -52.8(9) . . . . ?
O4 S1 C46 F1 -56.3(7) . . . . ?
O4 S1 C46 F2 -171.9(5) . . . . ?
O4 S1 C46 F3 67.5(8) . . . . ?
N1 N2 C4 C3 -1.9(10) . . . . ?
N1 N2 C4 C5 178.2(8) . . . . ?
N1 N2 B1 N4 56.9(10) . . . . ?
N1 N2 B1 N6 -60.7(9) . . . . ?
N1 C2 C3 C4 1.3(11) . . . . ?
N2 N1 C2 C1 178.7(8) . . . . ?
N2 N1 C2 C3 -2.4(10) . . . . ?
N3 N4 C9 C8 0.5(9) . . . . ?
N3 N4 C9 C10 -176.8(7) . . . . ?
N3 N4 B1 N2 -60.7(9) . . . . ?
N3 N4 B1 N6 55.9(9) . . . . ?
N3 C7 C8 C9 -1.4(9) . . . . ?
N4 N3 C7 C6 -177.9(7) . . . . ?
N4 N3 C7 C8 1.6(9) . . . . ?
N5 N6 C14 C13 -0.3(8) . . . . ?
N5 N6 C14 C15 178.7(6) . . . . ?
N5 N6 B1 N2 53.3(8) . . . . ?
N5 N6 B1 N4 -63.2(8) . . . . ?
N5 C12 C13 C14 -0.2(8) . . . . ?
N6 N5 C12 C11 -179.2(6) . . . . ?
N6 N5 C12 C13 0.1(8) . . . . ?
N10 C19 C20 C21 -2.7(12) . . . . ?
N10 C23 C25 N11 2.8(9) . . . . ?
N10 C23 C25 C26 178.1(6) . . . . ?
N11 C25 C26 C27 2.1(10) . . . . ?
N12 C31 C32 C33 0.1(13) . . . . ?
N12 C35 C37 N13 10.8(10) . . . . ?
N12 C35 C37 C38 -167.3(8) . . . . ?
N13 C37 C38 C39 -1.9(13) . . . . ?
C1 C2 C3 C4 -179.9(9) . . . . ?
C2 N1 N2 C4 2.7(9) . . . . ?
C2 N1 N2 B1 179.8(8) . . . . ?
C2 C3 C4 N2 0.4(11) . . . . ?
C2 C3 C4 C5 -179.7(10) . . . . ?
C4 N2 B1 N4 -126.7(9) . . . . ?
C4 N2 B1 N6 115.7(9) . . . . ?
C6 C7 C8 C9 178.1(8) . . . . ?
C7 N3 N4 C9 -1.3(9) . . . . ?
C7 N3 N4 B1 -178.9(7) . . . . ?
C7 C8 C9 N4 0.5(9) . . . . ?
C7 C8 C9 C10 177.5(9) . . . . ?
C9 N4 B1 N2 122.3(9) . . . . ?
C9 N4 B1 N6 -121.1(9) . . . . ?
C11 C12 C13 C14 179.1(6) . . . . ?
C12 N5 N6 C14 0.1(8) . . . . ?
C12 N5 N6 B1 -175.0(6) . . . . ?
C12 C13 C14 N6 0.3(8) . . . . ?
C12 C13 C14 C15 -178.5(7) . . . . ?
C14 N6 B1 N2 -120.5(8) . . . . ?
C14 N6 B1 N4 123.0(8) . . . . ?
C19 N10 C23 C22 1.9(10) . . . . ?
C19 N10 C23 C25 -177.3(6) . . . . ?
C19 C20 C21 C22 0.0(12) . . . . ?
C19 C20 C21 C24 179.5(8) . . . . ?
C20 C21 C22 C23 3.5(12) . . . . ?
C21 C22 C23 N10 -4.5(12) . . . . ?
C21 C22 C23 C25 174.6(7) . . . . ?
C22 C23 C25 N11 -176.5(7) . . . . ?
C22 C23 C25 C26 -1.1(11) . . . . ?
C23 N10 C19 C20 1.8(11) . . . . ?
C23 C25 C26 C27 -172.9(7) . . . . ?
C24 C21 C22 C23 -176.1(8) . . . . ?
C25 N11 C29 C28 1.7(10) . . . . ?
C25 C26 C27 C28 -0.3(11) . . . . ?
C25 C26 C27 C30 -179.2(6) . . . . ?
C26 C27 C28 C29 -0.8(10) . . . . ?
C27 C28 C29 N11 0.1(11) . . . . ?
C29 N11 C25 C23 172.6(6) . . . . ?
C29 N11 C25 C26 -2.8(10) . . . . ?
C30 C27 C28 C29 178.1(6) . . . . ?
C31 N12 C35 C34 -4.0(11) . . . . ?
C31 N12 C35 C37 173.5(6) . . . . ?
C31 C32 C33 C34 -0.7(13) . . . . ?
C31 C32 C33 C36 179.1(8) . . . . ?
C32 C33 C34 C35 -1.0(13) . . . . ?
C33 C34 C35 N12 3.4(13) . . . . ?
C33 C34 C35 C37 -173.8(8) . . . . ?
C34 C35 C37 N13 -171.8(7) . . . . ?
C34 C35 C37 C38 10.0(12) . . . . ?
C35 N12 C31 C32 2.3(11) . . . . ?
C35 C37 C38 C39 176.1(7) . . . . ?
C36 C33 C34 C35 179.2(8) . . . . ?
C37 N13 C41 C40 1.9(11) . . . . ?
C37 C38 C39 C40 1.0(13) . . . . ?
C37 C38 C39 C42 -176.3(8) . . . . ?
C38 C39 C40 C41 1.2(12) . . . . ?
C39 C40 C41 N13 -2.8(13) . . . . ?
C41 N13 C37 C35 -177.8(6) . . . . ?
C41 N13 C37 C38 0.4(11) . . . . ?
C42 C39 C40 C41 178.4(9) . . . . ?
C44 N14 C43 O1 2.1(14) . . . . ?
C45 N14 C43 O1 -179.4(8) . . . . ?
B1 N2 C4 C3 -178.6(9) . . . . ?
B1 N2 C4 C5 1.5(15) . . . . ?
B1 N4 C9 C8 177.7(8) . . . . ?
B1 N4 C9 C10 0.4(14) . . . . ?
B1 N6 C14 C13 173.9(7) . . . . ?
B1 N6 C14 C15 -7.2(12) . . . . ?

loop_
_exptl_oxdiff_crystal_face_indexfrac_h
_exptl_oxdiff_crystal_face_indexfrac_k
_exptl_oxdiff_crystal_face_indexfrac_l
_exptl_oxdiff_crystal_face_x
_exptl_oxdiff_crystal_face_y
_exptl_oxdiff_crystal_face_z
-15.8062 -11.9834 -10.8487 -0.0093 -0.0146 0.9999
15.1322 -0.6699 8.3896 -0.5754 0.2718 -0.7714
15.8942 11.0181 11.1518 -0.0544 0.0233 -0.9982
3.2194 -16.6792 -1.5158 -0.8983 0.4276 0.1011
18.1720 0.4318 -2.1745 -0.2062 0.6988 -0.6849
-18.1720 -0.4318 2.1745 0.2062 -0.6988 0.6849
0.5691 -15.3489 -17.2741 -0.2444 0.8181 0.5206
-4.1855 0.0688 19.4507 -0.5906 -0.7703 -0.2404
4.1855 -0.0688 -19.4507 0.5906 0.7703 0.2404
-10.5794 1.0921 -13.9313 0.7113 0.0583 0.7005
